data_7713147
loop_
_publ_author_name
'Kartikeyan, Radhakrishnan'
'Murugan, Dhanashree'
'Ajaykamal, Tamilarasan'
'Varadhan, Manikandan'
'Rangasamy, Loganathan'
'Velusamy, Marappan'
'Palaniandavar, Mallayan'
'Venugopal, Rajendiran'

_publ_section_title
;
 Mixed Ligand Copper(II)-Diimine Complexes of
 2-Formylpyridine-N4-Phenylthiosemicarbazone: Diimine Co-ligands Tune the
 in Vitro Nanomolar Cytotoxicity
;
_journal_name_full 'Dalton Transactions'
_journal_paper_doi 10.1039/D3DT00213F
_journal_year 2023
_chemical_formula_sum 'C23 H19 Br0 Cl Cu N6 O4 S'
_chemical_formula_weight 574.49
_space_group_crystal_system monoclinic
_space_group_IT_number 14
_space_group_name_Hall '-P 2yn'
_space_group_name_H-M_alt 'P 1 21/n 1'
_atom_sites_solution_hydrogens difmap
_audit_creation_method SHELXL-2018/3
_audit_update_record
;
2022-09-21 deposited with the CCDC.	2023-05-18 downloaded from the CCDC.
;
_cell_angle_alpha 90
_cell_angle_beta 96.208(2)
_cell_angle_gamma 90
_cell_formula_units_Z 4
_cell_length_a 8.8891(6)
_cell_length_b 20.2464(14)
_cell_length_c 13.0252(9)
_cell_measurement_reflns_used 6001
_cell_measurement_temperature 100(2)
_cell_measurement_theta_max 28.738
_cell_measurement_theta_min 1.867
_cell_volume 2330.4(3)
_computing_structure_refinement 'SHELXL-2018/3 (Sheldrick, 2018)'
_computing_structure_solution 'SHELXT 2014/5 (Sheldrick, 2014)'
_diffrn_ambient_temperature 100(2)
_diffrn_measured_fraction_theta_full 1.000
_diffrn_measured_fraction_theta_max 0.992
_diffrn_measurement_device_type Bruker
_diffrn_radiation_type MoK\a
_diffrn_radiation_wavelength 0.71073
_diffrn_reflns_av_R_equivalents 0.0978
_diffrn_reflns_av_unetI/netI 0.0409
_diffrn_reflns_Laue_measured_fraction_full 1.000
_diffrn_reflns_Laue_measured_fraction_max 0.992
_diffrn_reflns_limit_h_max 11
_diffrn_reflns_limit_h_min -11
_diffrn_reflns_limit_k_max 27
_diffrn_reflns_limit_k_min -27
_diffrn_reflns_limit_l_max 17
_diffrn_reflns_limit_l_min -17
_diffrn_reflns_number 95741
_diffrn_reflns_point_group_measured_fraction_full 1.000
_diffrn_reflns_point_group_measured_fraction_max 0.992
_diffrn_reflns_theta_full 25.242
_diffrn_reflns_theta_max 28.738
_diffrn_reflns_theta_min 1.867
_exptl_absorpt_coefficient_mu 1.187
_exptl_crystal_colour blue
_exptl_crystal_density_diffrn 1.637
_exptl_crystal_description needle
_exptl_crystal_F_000 1172
_exptl_crystal_size_max 0.051
_exptl_crystal_size_mid 0.043
_exptl_crystal_size_min 0.039
_refine_diff_density_max 0.558
_refine_diff_density_min -0.601
_refine_diff_density_rms 0.079
_refine_ls_extinction_method none
_refine_ls_goodness_of_fit_ref 1.021
_refine_ls_hydrogen_treatment refall
_refine_ls_matrix_type full
_refine_ls_number_parameters 401
_refine_ls_number_reflns 6001
_refine_ls_number_restraints 0
_refine_ls_restrained_S_all 1.021
_refine_ls_R_factor_all 0.0533
_refine_ls_R_factor_gt 0.0362
_refine_ls_shift/su_max 0.001
_refine_ls_shift/su_mean 0.000
_refine_ls_structure_factor_coef Fsqd
_refine_ls_weighting_details 'w=1/[\s^2^(Fo^2^)+(0.0327P)^2^+2.4693P] where P=(Fo^2^+2Fc^2^)/3'
_refine_ls_weighting_scheme calc
_refine_ls_wR_factor_gt 0.0790
_refine_ls_wR_factor_ref 0.0861
_reflns_Friedel_coverage 0.000
_reflns_number_gt 4734
_reflns_number_total 6001
_reflns_threshold_expression 'I > 2\s(I)'
_cod_data_source_file d3dt00213f2.cif
_cod_data_source_block shelx
_cod_original_sg_symbol_H-M 'P 21/n'
_cod_database_code 7713147
_shelx_shelxl_version_number 2018/3
_shelx_space_group_comment
;
The symmetry employed for this shelxl refinement is uniquely defined
by the following loop, which should always be used as a source of
symmetry information in preference to the above space-group names.
They are only intended as comments.
;

loop_
_space_group_symop_operation_xyz
'x, y, z'
'-x+1/2, y+1/2, -z+1/2'
'-x, -y, -z'
'x-1/2, -y-1/2, z-1/2'

loop_
_atom_site_label
_atom_site_type_symbol
_atom_site_fract_x
_atom_site_fract_y
_atom_site_fract_z
_atom_site_U_iso_or_equiv
_atom_site_adp_type
_atom_site_occupancy
_atom_site_site_symmetry_order
_atom_site_calc_flag
_atom_site_refinement_flags_posn
_atom_site_refinement_flags_adp
_atom_site_refinement_flags_occupancy
_atom_site_disorder_assembly
_atom_site_disorder_group
Cu1 Cu 0.35337(3) 0.56946(2) 0.23836(2) 0.01420(8) Uani 1 1 d . . . . .
Cl1 Cl 0.09587(6) 0.63673(3) 0.67957(4) 0.01831(12) Uani 1 1 d . . . . .
S1 S 0.57086(6) 0.51934(3) 0.30821(4) 0.01804(12) Uani 1 1 d . . . . .
O1 O 0.1013(2) 0.60199(10) 0.58359(14) 0.0342(5) Uani 1 1 d . . . . .
N3 N 0.2571(2) 0.50751(9) 0.11343(14) 0.0155(4) Uani 1 1 d . . . . .
O4 O 0.2242(2) 0.68055(10) 0.69435(15) 0.0331(4) Uani 1 1 d . . . . .
N2 N 0.2647(2) 0.52404(9) 0.34963(14) 0.0150(4) Uani 1 1 d . . . . .
N5 N 0.3301(2) 0.47058(9) 0.39924(14) 0.0163(4) Uani 1 1 d . . . . .
N4 N 0.43168(19) 0.61382(9) 0.11731(14) 0.0154(4) Uani 1 1 d . . . . .
N1 N 0.1654(2) 0.62762(9) 0.24763(14) 0.0157(4) Uani 1 1 d . . . . .
O2 O -0.0410(2) 0.67408(10) 0.67794(16) 0.0353(5) Uani 1 1 d . . . . .
N6 N 0.5546(2) 0.41324(9) 0.42434(15) 0.0166(4) Uani 1 1 d . . . . .
O3 O 0.1046(2) 0.59098(11) 0.76311(16) 0.0410(5) Uani 1 1 d . . . . .
C18 C 0.2951(2) 0.52705(11) 0.02069(16) 0.0148(4) Uani 1 1 d . . . . .
C8 C 0.5042(2) 0.35795(11) 0.47707(16) 0.0159(4) Uani 1 1 d . . . . .
C23 C 0.5209(3) 0.66745(11) 0.12421(19) 0.0198(5) Uani 1 1 d . . . . .
C13 C 0.6136(3) 0.32172(11) 0.53837(17) 0.0177(4) Uani 1 1 d . . . . .
C5 C 0.0728(2) 0.60140(11) 0.31391(16) 0.0154(4) Uani 1 1 d . . . . .
C19 C 0.3938(2) 0.58619(11) 0.02298(16) 0.0154(4) Uani 1 1 d . . . . .
C7 C 0.4732(2) 0.46487(11) 0.38127(16) 0.0161(4) Uani 1 1 d . . . . .
C14 C 0.1672(3) 0.45484(12) 0.11860(19) 0.0198(5) Uani 1 1 d . . . . .
C4 C -0.0638(3) 0.63112(12) 0.33010(17) 0.0185(5) Uani 1 1 d . . . . .
C6 C 0.1309(2) 0.54219(11) 0.36776(17) 0.0166(4) Uani 1 1 d . . . . .
C11 C 0.4225(3) 0.24533(12) 0.58227(19) 0.0218(5) Uani 1 1 d . . . . .
C17 C 0.2437(3) 0.49368(12) -0.06949(18) 0.0199(5) Uani 1 1 d . . . . .
C1 C 0.1229(3) 0.68296(11) 0.19658(17) 0.0184(4) Uani 1 1 d . . . . .
C3 C -0.1054(3) 0.68900(12) 0.27680(18) 0.0200(5) Uani 1 1 d . . . . .
C9 C 0.3536(3) 0.33694(11) 0.46738(18) 0.0189(5) Uani 1 1 d . . . . .
C12 C 0.5723(3) 0.26618(12) 0.59089(18) 0.0206(5) Uani 1 1 d . . . . .
C16 C 0.1506(3) 0.43934(12) -0.06281(19) 0.0228(5) Uani 1 1 d . . . . .
C20 C 0.4461(3) 0.61248(12) -0.06530(19) 0.0207(5) Uani 1 1 d . . . . .
C10 C 0.3151(3) 0.28079(12) 0.51977(18) 0.0210(5) Uani 1 1 d . . . . .
C2 C -0.0112(3) 0.71517(12) 0.20889(18) 0.0206(5) Uani 1 1 d . . . . .
C15 C 0.1114(3) 0.41950(12) 0.0319(2) 0.0226(5) Uani 1 1 d . . . . .
C22 C 0.5781(3) 0.69540(12) 0.0395(2) 0.0233(5) Uani 1 1 d . . . . .
C21 C 0.5398(3) 0.66716(12) -0.0559(2) 0.0236(5) Uani 1 1 d . . . . .
H5 H 0.074(3) 0.5208(12) 0.4154(19) 0.014(6) Uiso 1 1 d . . . . .
H11 H 0.716(3) 0.3350(13) 0.542(2) 0.021(7) Uiso 1 1 d . . . . .
H2 H -0.038(3) 0.7532(14) 0.173(2) 0.024(7) Uiso 1 1 d . . . . .
H3 H -0.199(3) 0.7107(12) 0.2870(18) 0.015(6) Uiso 1 1 d . . . . .
H10 H 0.649(3) 0.2414(14) 0.633(2) 0.031(8) Uiso 1 1 d . . . . .
H16 H 0.541(3) 0.6852(13) 0.193(2) 0.020(7) Uiso 1 1 d . . . . .
H1 H 0.194(3) 0.7002(12) 0.1531(18) 0.013(6) Uiso 1 1 d . . . . .
H8 H 0.212(3) 0.2661(13) 0.5100(19) 0.021(7) Uiso 1 1 d . . . . .
H7 H 0.284(3) 0.3597(12) 0.4227(19) 0.016(6) Uiso 1 1 d . . . . .
H15 H 0.144(3) 0.4425(13) 0.185(2) 0.028(7) Uiso 1 1 d . . . . .
H12 H 0.271(3) 0.5086(13) -0.130(2) 0.028(7) Uiso 1 1 d . . . . .
H9 H 0.394(3) 0.2081(14) 0.619(2) 0.027(7) Uiso 1 1 d . . . . .
H4 H -0.127(3) 0.6105(13) 0.378(2) 0.025(7) Uiso 1 1 d . . . . .
H6 H 0.648(3) 0.4135(13) 0.414(2) 0.027(7) Uiso 1 1 d . . . . .
H13 H 0.116(3) 0.4161(13) -0.123(2) 0.023(7) Uiso 1 1 d . . . . .
H14 H 0.048(3) 0.3818(14) 0.038(2) 0.027(7) Uiso 1 1 d . . . . .
H18 H 0.577(3) 0.6843(14) -0.116(2) 0.033(8) Uiso 1 1 d . . . . .
H19 H 0.421(3) 0.5940(14) -0.125(2) 0.032(8) Uiso 1 1 d . . . . .
H17 H 0.639(3) 0.7328(15) 0.050(2) 0.034(8) Uiso 1 1 d . . . . .

loop_
_atom_site_aniso_label
_atom_site_aniso_U_11
_atom_site_aniso_U_22
_atom_site_aniso_U_33
_atom_site_aniso_U_23
_atom_site_aniso_U_13
_atom_site_aniso_U_12
Cu1 0.01436(13) 0.01543(14) 0.01282(13) 0.00040(10) 0.00161(9) 0.00087(10)
Cl1 0.0170(2) 0.0203(3) 0.0177(3) -0.0001(2) 0.00214(19) -0.0021(2)
S1 0.0151(2) 0.0201(3) 0.0191(3) 0.0036(2) 0.0023(2) 0.0010(2)
O1 0.0335(10) 0.0451(12) 0.0249(10) -0.0157(9) 0.0070(8) -0.0102(9)
N3 0.0158(9) 0.0148(9) 0.0159(9) 0.0008(7) 0.0021(7) -0.0007(7)
O4 0.0240(9) 0.0372(11) 0.0387(11) -0.0131(9) 0.0055(8) -0.0141(8)
N2 0.0180(9) 0.0146(9) 0.0121(8) -0.0012(7) 0.0006(7) 0.0020(7)
N5 0.0179(9) 0.0148(9) 0.0160(9) 0.0024(7) 0.0015(7) 0.0035(7)
N4 0.0131(8) 0.0142(9) 0.0189(9) 0.0008(7) 0.0017(7) 0.0010(7)
N1 0.0172(9) 0.0163(9) 0.0130(9) -0.0012(7) -0.0003(7) 0.0012(7)
O2 0.0211(9) 0.0358(11) 0.0471(12) -0.0081(9) -0.0049(8) 0.0093(8)
N6 0.0131(9) 0.0171(9) 0.0194(10) 0.0022(7) 0.0018(7) 0.0007(7)
O3 0.0430(12) 0.0450(12) 0.0371(11) 0.0224(9) 0.0144(9) 0.0071(10)
C18 0.0138(10) 0.0164(11) 0.0140(10) 0.0011(8) 0.0011(8) 0.0019(8)
C8 0.0189(10) 0.0145(10) 0.0143(10) -0.0018(8) 0.0015(8) 0.0012(8)
C23 0.0171(11) 0.0163(11) 0.0262(12) -0.0017(9) 0.0031(9) -0.0001(8)
C13 0.0168(11) 0.0179(11) 0.0180(11) -0.0034(9) -0.0006(8) 0.0015(9)
C5 0.0161(10) 0.0171(11) 0.0128(10) -0.0024(8) -0.0001(8) 0.0017(8)
C19 0.0135(10) 0.0181(11) 0.0148(10) 0.0011(8) 0.0023(8) 0.0011(8)
C7 0.0182(10) 0.0163(11) 0.0131(10) -0.0016(8) -0.0011(8) 0.0003(8)
C14 0.0204(11) 0.0178(11) 0.0217(12) 0.0001(9) 0.0051(9) -0.0022(9)
C4 0.0181(11) 0.0218(12) 0.0157(11) -0.0017(9) 0.0023(8) 0.0018(9)
C6 0.0178(10) 0.0192(11) 0.0128(10) 0.0007(9) 0.0023(8) 0.0022(8)
C11 0.0278(12) 0.0181(12) 0.0208(12) 0.0007(9) 0.0082(9) 0.0007(9)
C17 0.0205(11) 0.0234(12) 0.0153(11) -0.0007(9) 0.0007(9) 0.0025(9)
C1 0.0198(11) 0.0188(11) 0.0162(11) 0.0020(9) 0.0002(8) 0.0001(9)
C3 0.0180(11) 0.0227(12) 0.0185(11) -0.0018(9) -0.0014(8) 0.0059(9)
C9 0.0185(11) 0.0176(11) 0.0201(11) 0.0000(9) 0.0005(9) 0.0022(9)
C12 0.0225(11) 0.0203(12) 0.0184(11) 0.0005(9) -0.0005(9) 0.0044(9)
C16 0.0237(12) 0.0209(12) 0.0226(12) -0.0070(10) -0.0033(9) 0.0019(9)
C20 0.0206(11) 0.0218(12) 0.0201(12) 0.0029(10) 0.0040(9) 0.0024(9)
C10 0.0194(11) 0.0208(12) 0.0234(12) -0.0031(9) 0.0053(9) -0.0011(9)
C2 0.0217(11) 0.0188(12) 0.0207(12) 0.0005(9) -0.0012(9) 0.0038(9)
C15 0.0201(11) 0.0172(12) 0.0303(13) -0.0025(10) 0.0015(9) -0.0025(9)
C22 0.0183(11) 0.0163(12) 0.0361(14) 0.0030(10) 0.0067(10) -0.0005(9)
C21 0.0214(11) 0.0233(13) 0.0275(13) 0.0098(10) 0.0086(10) 0.0039(9)

loop_
_atom_type_symbol
_atom_type_description
_atom_type_scat_dispersion_real
_atom_type_scat_dispersion_imag
_atom_type_scat_source
C C 0.0033 0.0016 'International Tables Vol C Tables 4.2.6.8 and 6.1.1.4'
H H 0.0000 0.0000 'International Tables Vol C Tables 4.2.6.8 and 6.1.1.4'
N N 0.0061 0.0033 'International Tables Vol C Tables 4.2.6.8 and 6.1.1.4'
O O 0.0106 0.0060 'International Tables Vol C Tables 4.2.6.8 and 6.1.1.4'
Br Br -0.2901 2.4595 'International Tables Vol C Tables 4.2.6.8 and 6.1.1.4'
Cl Cl 0.1484 0.1585 'International Tables Vol C Tables 4.2.6.8 and 6.1.1.4'
Cu Cu 0.3201 1.2651 'International Tables Vol C Tables 4.2.6.8 and 6.1.1.4'
S S 0.1246 0.1234 'International Tables Vol C Tables 4.2.6.8 and 6.1.1.4'

loop_
_geom_angle_atom_site_label_1
_geom_angle_atom_site_label_2
_geom_angle_atom_site_label_3
_geom_angle
_geom_angle_site_symmetry_1
_geom_angle_site_symmetry_3
_geom_angle_publ_flag
N2 Cu1 N4 175.89(7) . . ?
N2 Cu1 N1 80.24(7) . . ?
N4 Cu1 N1 98.22(7) . . ?
N2 Cu1 N3 97.29(7) . . ?
N4 Cu1 N3 79.06(7) . . ?
N1 Cu1 N3 96.80(7) . . ?
N2 Cu1 S1 83.54(5) . . ?
N4 Cu1 S1 99.29(5) . . ?
N1 Cu1 S1 152.69(5) . . ?
N3 Cu1 S1 106.98(5) . . ?
O3 Cl1 O2 109.32(12) . . ?
O3 Cl1 O1 109.96(13) . . ?
O2 Cl1 O1 110.72(12) . . ?
O3 Cl1 O4 108.73(13) . . ?
O2 Cl1 O4 109.65(12) . . ?
O1 Cl1 O4 108.43(11) . . ?
C7 S1 Cu1 92.78(7) . . ?
C14 N3 C18 119.18(19) . . ?
C14 N3 Cu1 128.00(15) . . ?
C18 N3 Cu1 112.81(14) . . ?
C6 N2 N5 119.68(19) . . ?
C6 N2 Cu1 117.10(15) . . ?
N5 N2 Cu1 122.80(14) . . ?
C7 N5 N2 110.83(18) . . ?
C23 N4 C19 118.73(19) . . ?
C23 N4 Cu1 124.27(16) . . ?
C19 N4 Cu1 116.98(14) . . ?
C1 N1 C5 118.93(19) . . ?
C1 N1 Cu1 129.65(16) . . ?
C5 N1 Cu1 111.35(14) . . ?
C7 N6 C8 128.97(19) . . ?
C7 N6 H6 114.4(19) . . ?
C8 N6 H6 116.5(19) . . ?
N3 C18 C17 121.6(2) . . ?
N3 C18 C19 115.08(18) . . ?
C17 C18 C19 123.3(2) . . ?
C9 C8 C13 119.5(2) . . ?
C9 C8 N6 123.3(2) . . ?
C13 C8 N6 117.1(2) . . ?
N4 C23 C22 122.8(2) . . ?
N4 C23 H16 114.3(15) . . ?
C22 C23 H16 122.9(15) . . ?
C12 C13 C8 120.2(2) . . ?
C12 C13 H11 120.9(16) . . ?
C8 C13 H11 118.9(16) . . ?
N1 C5 C4 121.6(2) . . ?
N1 C5 C6 114.76(19) . . ?
C4 C5 C6 123.6(2) . . ?
N4 C19 C20 121.1(2) . . ?
N4 C19 C18 116.04(18) . . ?
C20 C19 C18 122.8(2) . . ?
N5 C7 N6 118.3(2) . . ?
N5 C7 S1 125.79(17) . . ?
N6 C7 S1 115.93(16) . . ?
N3 C14 C15 122.3(2) . . ?
N3 C14 H15 116.5(17) . . ?
C15 C14 H15 121.2(17) . . ?
C5 C4 C3 118.5(2) . . ?
C5 C4 H4 118.8(16) . . ?
C3 C4 H4 122.7(16) . . ?
N2 C6 C5 115.6(2) . . ?
N2 C6 H5 123.8(15) . . ?
C5 C6 H5 120.5(15) . . ?
C10 C11 C12 118.9(2) . . ?
C10 C11 H9 120.6(17) . . ?
C12 C11 H9 120.5(17) . . ?
C16 C17 C18 118.5(2) . . ?
C16 C17 H12 122.6(18) . . ?
C18 C17 H12 118.9(18) . . ?
N1 C1 C2 122.6(2) . . ?
N1 C1 H1 115.6(14) . . ?
C2 C1 H1 121.8(14) . . ?
C2 C3 C4 119.6(2) . . ?
C2 C3 H3 120.2(15) . . ?
C4 C3 H3 120.3(15) . . ?
C10 C9 C8 119.3(2) . . ?
C10 C9 H7 122.3(15) . . ?
C8 C9 H7 118.3(15) . . ?
C13 C12 C11 120.6(2) . . ?
C13 C12 H10 119.3(17) . . ?
C11 C12 H10 120.1(17) . . ?
C15 C16 C17 119.9(2) . . ?
C15 C16 H13 120.4(16) . . ?
C17 C16 H13 119.7(16) . . ?
C21 C20 C19 119.0(2) . . ?
C21 C20 H19 121(2) . . ?
C19 C20 H19 120(2) . . ?
C11 C10 C9 121.5(2) . . ?
C11 C10 H8 120.4(15) . . ?
C9 C10 H8 118.1(15) . . ?
C1 C2 C3 118.8(2) . . ?
C1 C2 H2 121.0(17) . . ?
C3 C2 H2 120.3(17) . . ?
C16 C15 C14 118.5(2) . . ?
C16 C15 H14 120.9(16) . . ?
C14 C15 H14 120.6(17) . . ?
C21 C22 C23 118.2(2) . . ?
C21 C22 H17 123.7(18) . . ?
C23 C22 H17 118.0(18) . . ?
C22 C21 C20 120.1(2) . . ?
C22 C21 H18 121.2(18) . . ?
C20 C21 H18 118.8(18) . . ?

loop_
_geom_bond_atom_site_label_1
_geom_bond_atom_site_label_2
_geom_bond_distance
_geom_bond_site_symmetry_2
_geom_bond_publ_flag
Cu1 N2 1.9533(18) . ?
Cu1 N4 2.0036(18) . ?
Cu1 N1 2.0582(18) . ?
Cu1 N3 2.1570(18) . ?
Cu1 S1 2.2835(6) . ?
Cl1 O3 1.4247(19) . ?
Cl1 O2 1.4309(18) . ?
Cl1 O1 1.4397(18) . ?
Cl1 O4 1.4418(18) . ?
S1 C7 1.747(2) . ?
N3 C14 1.338(3) . ?
N3 C18 1.348(3) . ?
N2 C6 1.291(3) . ?
N2 N5 1.359(2) . ?
N5 C7 1.324(3) . ?
N4 C23 1.342(3) . ?
N4 C19 1.359(3) . ?
N1 C1 1.336(3) . ?
N1 C5 1.363(3) . ?
N6 C7 1.358(3) . ?
N6 C8 1.411(3) . ?
N6 H6 0.86(3) . ?
C18 C17 1.389(3) . ?
C18 C19 1.483(3) . ?
C8 C9 1.397(3) . ?
C8 C13 1.398(3) . ?
C23 C22 1.385(3) . ?
C23 H16 0.96(3) . ?
C13 C12 1.386(3) . ?
C13 H11 0.94(3) . ?
C5 C4 1.391(3) . ?
C5 C6 1.455(3) . ?
C19 C20 1.392(3) . ?
C14 C15 1.384(3) . ?
C14 H15 0.95(3) . ?
C4 C3 1.392(3) . ?
C4 H4 0.98(3) . ?
C6 H5 0.95(2) . ?
C11 C10 1.386(3) . ?
C11 C12 1.390(3) . ?
C11 H9 0.94(3) . ?
C17 C16 1.385(3) . ?
C17 H12 0.91(3) . ?
C1 C2 1.383(3) . ?
C1 H1 0.96(2) . ?
C3 C2 1.387(3) . ?
C3 H3 0.96(2) . ?
C9 C10 1.388(3) . ?
C9 H7 0.92(2) . ?
C12 H10 0.97(3) . ?
C16 C15 1.377(4) . ?
C16 H13 0.93(3) . ?
C20 C21 1.383(3) . ?
C20 H19 0.87(3) . ?
C10 H8 0.96(3) . ?
C2 H2 0.91(3) . ?
C15 H14 0.96(3) . ?
C22 C21 1.376(4) . ?
C22 H17 0.93(3) . ?
C21 H18 0.94(3) . ?
